data_8101533
loop_
_publ_author_name
'Stomberg, Rolf'
'Lundquist, Knut'

_publ_section_title
;
Crystal structure of (-)-\a-conidendrin, C~20~H~20~O~6~
;
_journal_issue 3
_journal_name_full 'Zeitschrift f\"ur Kristallographie - New Crystal Structures'
_journal_page_first 403
_journal_page_last 404
_journal_volume 214
_journal_year 1999
_chemical_formula_sum 'C20 H20 O6'
_chemical_formula_weight 356.36
_chemical_name_common (-)-\a-Conidendrin
_space_group_IT_number 5
_symmetry_cell_setting monoclinic
_symmetry_space_group_name_Hall 'C 2y'
_symmetry_space_group_name_H-M 'C 1 2 1'
_cell_angle_alpha 90.00
_cell_angle_beta 103.289(11)
_cell_angle_gamma 90.00
_cell_formula_units_Z 4
_cell_length_a 16.217(3)
_cell_length_b 5.235(4)
_cell_length_c 20.756(3)
_cell_measurement_temperature 293(2)
_cell_volume 1715.0(14)
_diffrn_ambient_temperature 293(2)
_exptl_crystal_density_diffrn 1.380
_refine_ls_R_factor_obs 0.0444
_refine_ls_wR_factor_obs 0.1291
_cod_depositor_comments
;
The following automatic conversions were performed:
'_symmetry_cell_setting' value 'Monoclinic' changed to 'monoclinic'
according to '/home/saulius/struct/CIF-dictionaries/cif_core.dic'
dictionary named 'cif_core.dic' version 2.4.1 from 2010-06-29.

Automatic conversion script
Id: cif_fix_enum 1527 2010-12-29 10:47:43Z saulius 
;
_cod_original_sg_symbol_H-M 'C 2'
_cod_database_code 8101533

loop_
_symmetry_equiv_pos_as_xyz
'x, y, z'
'-x, y, -z'
'x+1/2, y+1/2, z'
'-x+1/2, y+1/2, -z'

loop_
_atom_site_aniso_label
_atom_site_aniso_U_11
_atom_site_aniso_U_22
_atom_site_aniso_U_33
_atom_site_aniso_U_23
_atom_site_aniso_U_13
_atom_site_aniso_U_12
C1 0.036(3) 0.025(3) 0.037(3) -0.002(3) 0.009(3) 0.000(3)
C2 0.037(3) 0.033(4) 0.041(4) 0.005(3) 0.010(3) 0.005(3)
C3 0.046(4) 0.041(4) 0.032(4) 0.005(4) 0.017(3) 0.008(4)
C4 0.042(3) 0.043(4) 0.032(4) -0.003(4) 0.010(3) -0.009(4)
C5 0.041(4) 0.057(5) 0.038(4) 0.012(4) 0.001(3) 0.012(4)
C6 0.029(3) 0.039(4) 0.056(5) 0.000(4) 0.005(3) 0.011(3)
C7 0.032(3) 0.027(4) 0.051(4) 0.005(4) 0.016(3) 0.005(3)
C8 0.029(3) 0.026(3) 0.048(4) -0.001(3) 0.012(3) 0.002(3)
C9 0.036(3) 0.041(4) 0.046(4) -0.008(4) 0.010(3) -0.008(4)
C10 0.074(5) 0.061(6) 0.070(6) 0.013(5) 0.038(4) 0.031(5)
C11 0.034(3) 0.032(4) 0.046(4) -0.003(3) 0.018(3) -0.002(3)
C12 0.038(4) 0.040(4) 0.046(4) 0.001(4) 0.017(3) -0.001(4)
C13 0.038(4) 0.039(4) 0.056(5) -0.001(4) 0.017(3) 0.000(4)
C14 0.034(3) 0.033(4) 0.045(4) 0.002(4) 0.023(3) -0.001(3)
C15 0.037(3) 0.032(4) 0.044(4) 0.008(4) 0.015(3) 0.009(3)
C16 0.032(3) 0.034(4) 0.028(3) -0.002(3) 0.013(3) 0.000(3)
C17 0.043(4) 0.033(4) 0.043(4) -0.006(4) 0.023(3) -0.005(4)
C18 0.037(3) 0.031(3) 0.047(4) -0.004(4) 0.021(3) -0.001(3)
C19 0.038(4) 0.035(4) 0.055(5) -0.001(4) 0.020(3) 0.002(4)
C20 0.054(5) 0.110(9) 0.064(6) -0.006(7) 0.007(4) -0.024(6)
O1 0.052(3) 0.060(4) 0.042(3) 0.012(3) 0.022(2) 0.022(3)
O2 0.061(3) 0.075(4) 0.036(3) 0.008(3) 0.015(2) 0.012(3)
O3 0.039(3) 0.070(4) 0.050(3) -0.001(3) 0.006(2) -0.015(3)
O4 0.050(3) 0.048(3) 0.057(3) -0.004(3) 0.020(2) -0.015(3)
O5 0.039(3) 0.046(3) 0.061(3) -0.001(3) 0.016(2) -0.009(3)
O6 0.054(3) 0.042(3) 0.064(3) 0.009(3) 0.025(3) -0.008(3)

loop_
_atom_site_label
_atom_site_type_symbol
_atom_site_fract_x
_atom_site_fract_y
_atom_site_fract_z
_atom_site_U_iso_or_equiv
_atom_site_thermal_displace_type
_atom_site_occupancy
_atom_site_symmetry_multiplicity
_atom_site_calc_flag
_atom_site_refinement_flags
_atom_site_disorder_assembly
_atom_site_disorder_group
C1 C -0.3441(4) -0.1142(14) -0.1643(3) 0.0323(14) Uani 1 4 d . . .
C2 C -0.4102(4) 0.0335(15) -0.1499(3) 0.0368(16) Uani 1 4 d . . .
H2 H -0.4438 0.1332 -0.1828 0.044 Uiso 1 4 calc R . .
C3 C -0.4249(4) 0.0307(15) -0.0876(3) 0.0383(16) Uani 1 4 d . . .
C4 C -0.3735(4) -0.1152(17) -0.0370(3) 0.0388(16) Uani 4 1 d . . .
C5 C -0.3112(4) -0.2610(17) -0.0513(4) 0.047(2) Uani 1 4 d . . .
H5 H -0.2779 -0.3614 -0.0183 0.056 Uiso 1 4 calc R . .
C6 C -0.2964(4) -0.2625(15) -0.1151(4) 0.0419(18) Uani 1 4 d . . .
H6 H -0.2537 -0.3651 -0.1242 0.050 Uiso 1 4 calc R . .
C7 C -0.3287(4) -0.1138(14) -0.2336(3) 0.0357(16) Uani 1 4 d . . .
H7 H -0.2861 -0.2453 -0.2349 0.043 Uiso 1 4 calc R . .
C8 C -0.2929(4) 0.1408(15) -0.2510(3) 0.0339(15) Uani 1 4 d . . .
H8 H -0.3305 0.2784 -0.2433 0.041 Uiso 1 4 calc R . .
C9 C -0.2020(4) 0.2101(15) -0.2164(3) 0.0406(18) Uani 1 4 d . . .
H9A H -0.1992 0.2804 -0.1727 0.049 Uiso 1 4 calc R . .
H9B H -0.1649 0.0626 -0.2124 0.049 Uiso 1 4 calc R . .
C10 C -0.5316(6) 0.3549(19) -0.1112(4) 0.065(2) Uani 1 4 d . . .
H10A H -0.4927 0.4797 -0.1208 0.097 Uiso 1 4 calc R . .
H10B H -0.5724 0.4373 -0.0913 0.097 Uiso 1 4 calc R . .
H10C H -0.5602 0.2730 -0.1516 0.097 Uiso 1 4 calc R . .
C11 C -0.4268(4) -0.0688(14) -0.3492(4) 0.0359(17) Uani 1 4 d . . .
C12 C -0.4991(4) -0.1523(15) -0.3963(3) 0.0399(17) Uani 1 4 d . . .
H12 H -0.5125 -0.0775 -0.4381 0.048 Uiso 1 4 calc R . .
C13 C -0.5508(4) -0.3455(16) -0.3811(4) 0.0434(18) Uani 1 4 d . . .
C14 C -0.5307(4) -0.4524(14) -0.3180(3) 0.0353(16) Uani 1 4 d . . .
C15 C -0.4624(4) -0.3691(15) -0.2738(3) 0.0365(16) Uani 1 4 d . . .
H15 H -0.4502 -0.4404 -0.2317 0.044 Uiso 1 4 calc R . .
C16 C -0.4083(4) -0.1795(13) -0.2882(3) 0.0300(15) Uani 1 4 d . . .
C17 C -0.3741(4) 0.1448(15) -0.3703(3) 0.0376(16) Uani 1 4 d . . .
H17A H -0.3683 0.1148 -0.4152 0.045 Uiso 1 4 calc R . .
H17B H -0.4021 0.3079 -0.3692 0.045 Uiso 1 4 calc R . .
C18 C -0.2874(4) 0.1493(15) -0.3233(3) 0.0365(15) Uani 1 4 d . . .
H18 H -0.2568 -0.0037 -0.3319 0.044 Uiso 1 4 calc R . .
C19 C -0.2299(4) 0.3746(16) -0.3229(4) 0.0412(17) Uani 1 4 d . . .
C20 C -0.6479(5) -0.333(3) -0.4854(4) 0.077(3) Uani 1 4 d . . .
H20A H -0.6572 -0.1536 -0.4806 0.115 Uiso 1 4 calc R . .
H20B H -0.6995 -0.4119 -0.5088 0.115 Uiso 1 4 calc R . .
H20C H -0.6048 -0.3568 -0.5097 0.115 Uiso 1 4 calc R . .
O1 O -0.4863(3) 0.1694(12) -0.0670(2) 0.0493(14) Uani 1 4 d . . .
O2 O -0.3867(3) -0.1199(14) 0.0257(2) 0.0568(15) Uani 1 4 d . . .
H2A H -0.4252 -0.0213 0.0281 0.085 Uiso 1 4 calc R . .
O3 O -0.6220(3) -0.4440(13) -0.4230(3) 0.0537(15) Uani 1 4 d . . .
O4 O -0.5802(3) -0.6424(11) -0.2995(3) 0.0503(14) Uani 1 4 d . . .
H4 H -0.6144 -0.6945 -0.3323 0.075 Uiso 1 4 calc R . .
O5 O -0.1796(3) 0.4026(11) -0.2609(2) 0.0480(14) Uani 1 4 d . . .
O6 O -0.2235(3) 0.5210(11) -0.3664(3) 0.0514(14) Uani 1 4 d . . .

loop_
_geom_bond_atom_site_label_1
_geom_bond_atom_site_label_2
_geom_bond_distance
_geom_bond_site_symmetry_2
_geom_bond_publ_flag
C1 C6 1.372(10) . ?
C1 C2 1.408(9) . ?
C1 C7 1.515(9) . ?
C2 C3 1.369(8) . ?
C3 O1 1.378(8) . ?
C3 C4 1.407(10) . ?
C4 C5 1.352(10) . ?
C4 O2 1.367(7) . ?
C5 C6 1.399(10) . ?
C7 C8 1.530(10) . ?
C7 C16 1.548(9) . ?
C8 C18 1.523(9) . ?
C8 C9 1.528(9) . ?
C9 O5 1.468(9) . ?
C10 O1 1.420(10) . ?
C11 C16 1.361(9) . ?
C11 C12 1.414(10) . ?
C11 C17 1.531(10) . ?
C12 C13 1.395(11) . ?
C13 O3 1.376(9) . ?
C13 C14 1.391(9) . ?
C14 C15 1.339(10) . ?
C14 O4 1.387(8) . ?
C15 C16 1.401(10) . ?
C17 C18 1.517(9) . ?
C18 C19 1.503(11) . ?
C19 O6 1.206(9) . ?
C19 O5 1.365(8) . ?
C20 O3 1.393(11) . ?
